data_4024908
loop_
_publ_author_name
'Jian-Ping Qu'
'Chao Deng'
'Jian Zhou'
'Xiu-Li Sun'
'Yong Tang'

_publ_section_title
;
Switchable Reactions of Cyclopropanes with Enol Silyl Ethers. Controllable
Synthesis of Cyclopentanes and 1,6-Dicarbonyl Compounds
;
_journal_name_full 'Journal of Organic Chemistry'
_journal_page_first 7684
_journal_page_last 7689
_journal_paper_doi 10.1021/jo901340v
_journal_volume 74
_journal_year 2009
_chemical_formula_sum 'C27 H36 O5 Si'
_chemical_formula_weight 468.65
_chemical_name_systematic
; 
 ? 
;
_space_group_IT_number 14
_symmetry_cell_setting monoclinic
_symmetry_space_group_name_Hall '-P 2yn'
_symmetry_space_group_name_H-M 'P 1 21/n 1'
_atom_sites_solution_hydrogens geom
_atom_sites_solution_primary direct
_atom_sites_solution_secondary difmap
_audit_creation_method SHELXL-97
_cell_angle_alpha 90.00
_cell_angle_beta 109.675(2)
_cell_angle_gamma 90.00
_cell_formula_units_Z 4
_cell_length_a 10.4978(9)
_cell_length_b 20.8630(18)
_cell_length_c 12.9367(12)
_cell_measurement_reflns_used 3117
_cell_measurement_temperature 293(2)
_cell_measurement_theta_max 44.766
_cell_measurement_theta_min 4.560
_cell_volume 2667.9(4)
_computing_cell_refinement 'Bruker SMART'
_computing_data_collection 'Bruker SMART'
_computing_data_reduction 'Bruker SHELXTL'
_computing_molecular_graphics 'Bruker SHELXTL'
_computing_publication_material 'Bruker SHELXTL'
_computing_structure_refinement 'SHELXL-97 (Sheldrick, 1997)'
_computing_structure_solution 'SHELXS-97 (Sheldrick, 1990)'
_diffrn_ambient_temperature 293(2)
_diffrn_measured_fraction_theta_full 0.991
_diffrn_measured_fraction_theta_max 0.991
_diffrn_measurement_device_type 'CCD area detector'
_diffrn_measurement_method 'phi and omega scans'
_diffrn_radiation_monochromator graphite
_diffrn_radiation_source 'fine-focus sealed tube'
_diffrn_radiation_type MoK\a
_diffrn_radiation_wavelength 0.71073
_diffrn_reflns_av_R_equivalents 0.0359
_diffrn_reflns_av_sigmaI/netI 0.0536
_diffrn_reflns_limit_h_max 11
_diffrn_reflns_limit_h_min -13
_diffrn_reflns_limit_k_max 26
_diffrn_reflns_limit_k_min -19
_diffrn_reflns_limit_l_max 15
_diffrn_reflns_limit_l_min -16
_diffrn_reflns_number 15690
_diffrn_reflns_theta_full 27.00
_diffrn_reflns_theta_max 27.00
_diffrn_reflns_theta_min 1.94
_exptl_absorpt_coefficient_mu 0.121
_exptl_absorpt_correction_T_max 1.0000
_exptl_absorpt_correction_T_min 0.7567
_exptl_absorpt_correction_type empirical
_exptl_absorpt_process_details sadabs
_exptl_crystal_colour colorless
_exptl_crystal_density_diffrn 1.167
_exptl_crystal_density_method 'not measured'
_exptl_crystal_description prismatic
_exptl_crystal_F_000 1008
_exptl_crystal_size_max 0.465
_exptl_crystal_size_mid 0.414
_exptl_crystal_size_min 0.396
_refine_diff_density_max 0.271
_refine_diff_density_min -0.270
_refine_diff_density_rms 0.036
_refine_ls_extinction_method none
_refine_ls_goodness_of_fit_ref 0.919
_refine_ls_hydrogen_treatment constr
_refine_ls_matrix_type full
_refine_ls_number_parameters 305
_refine_ls_number_reflns 5791
_refine_ls_number_restraints 0
_refine_ls_restrained_S_all 0.919
_refine_ls_R_factor_all 0.0898
_refine_ls_R_factor_gt 0.0530
_refine_ls_shift/su_max 0.001
_refine_ls_shift/su_mean 0.000
_refine_ls_structure_factor_coef Fsqd
_refine_ls_weighting_details 'calc w=1/[\s^2^(Fo^2^)+(0.0663P)^2^+0.0000P] where P=(Fo^2^+2Fc^2^)/3'
_refine_ls_weighting_scheme calc
_refine_ls_wR_factor_gt 0.1212
_refine_ls_wR_factor_ref 0.1342
_reflns_number_gt 3436
_reflns_number_total 5791
_reflns_threshold_expression >2sigma(I)
_cod_data_source_file jo901340v_si_002.cif
_cod_data_source_block cd28327
_cod_depositor_comments
;
The following automatic conversions were performed:
'_symmetry_cell_setting' value 'Monoclinic' changed to 'monoclinic'
according to '/home/saulius/struct/CIF-dictionaries/cif_core.dic'
dictionary named 'cif_core.dic' version 2.4.1 from 2010-06-29.

Automatic conversion script
Id: cif_fix_enum 1527 2010-12-29 10:47:43Z saulius 
;
_cod_original_sg_symbol_H-M P2(1)/n
_cod_database_code 4024908

loop_
_symmetry_equiv_pos_as_xyz
'x, y, z'
'-x+1/2, y+1/2, -z+1/2'
'-x, -y, -z'
'x-1/2, -y-1/2, z-1/2'

loop_
_atom_site_label
_atom_site_type_symbol
_atom_site_fract_x
_atom_site_fract_y
_atom_site_fract_z
_atom_site_U_iso_or_equiv
_atom_site_adp_type
_atom_site_occupancy
_atom_site_symmetry_multiplicity
_atom_site_calc_flag
_atom_site_refinement_flags
_atom_site_disorder_assembly
_atom_site_disorder_group
Si1 Si 0.12151(5) 0.17257(3) 0.79660(5) 0.04942(19) Uani 1 1 d . . .
O1 O 0.56030(16) 0.18257(7) 1.00982(13) 0.0677(5) Uani 1 1 d . . .
O2 O 0.46788(15) 0.08763(6) 0.95444(12) 0.0572(4) Uani 1 1 d . . .
O3 O 0.65396(17) 0.05945(8) 0.84591(15) 0.0774(5) Uani 1 1 d . . .
O4 O 0.57990(15) 0.10717(7) 0.68250(14) 0.0686(5) Uani 1 1 d . . .
O5 O 0.28311(12) 0.17460(6) 0.81007(10) 0.0431(3) Uani 1 1 d . . .
C1 C 0.51221(18) 0.15368(9) 0.82048(17) 0.0431(5) Uani 1 1 d . . .
C2 C 0.35883(18) 0.16068(8) 0.73920(16) 0.0402(5) Uani 1 1 d . . .
C3 C 0.36372(19) 0.22197(8) 0.67617(16) 0.0441(5) Uani 1 1 d . . .
H3A H 0.3948 0.2131 0.6150 0.053 Uiso 1 1 calc R . .
H3B H 0.2752 0.2419 0.6484 0.053 Uiso 1 1 calc R . .
C4 C 0.46336(18) 0.26473(8) 0.76020(16) 0.0432(5) Uani 1 1 d . . .
H4 H 0.4237 0.2762 0.8163 0.052 Uiso 1 1 calc R . .
C5 C 0.57929(19) 0.21840(9) 0.81123(18) 0.0504(5) Uani 1 1 d . . .
H5A H 0.6355 0.2333 0.8831 0.060 Uiso 1 1 calc R . .
H5B H 0.6350 0.2141 0.7651 0.060 Uiso 1 1 calc R . .
C6 C 0.51662(19) 0.14380(10) 0.93836(18) 0.0474(5) Uani 1 1 d . . .
C7 C 0.4650(3) 0.07658(12) 1.0633(2) 0.0771(8) Uani 1 1 d . . .
H7A H 0.5558 0.0762 1.1145 0.116 Uiso 1 1 calc R . .
H7B H 0.4228 0.0360 1.0655 0.116 Uiso 1 1 calc R . .
H7C H 0.4145 0.1101 1.0825 0.116 Uiso 1 1 calc R . .
C8 C 0.5890(2) 0.10052(10) 0.7868(2) 0.0526(5) Uani 1 1 d . . .
C9 C 0.6433(3) 0.05868(13) 0.6377(3) 0.1014(10) Uani 1 1 d . . .
H9A H 0.7388 0.0585 0.6770 0.152 Uiso 1 1 calc R . .
H9B H 0.6274 0.0676 0.5616 0.152 Uiso 1 1 calc R . .
H9C H 0.6059 0.0175 0.6446 0.152 Uiso 1 1 calc R . .
C10 C 0.30038(19) 0.10232(9) 0.66884(17) 0.0463(5) Uani 1 1 d . . .
C11 C 0.2936(2) 0.04408(10) 0.7174(2) 0.0609(6) Uani 1 1 d . . .
H11 H 0.3291 0.0404 0.7934 0.073 Uiso 1 1 calc R . .
C12 C 0.2354(3) -0.00871(11) 0.6556(2) 0.0755(7) Uani 1 1 d . . .
H12 H 0.2327 -0.0475 0.6901 0.091 Uiso 1 1 calc R . .
C13 C 0.1815(3) -0.00446(12) 0.5436(2) 0.0779(8) Uani 1 1 d . . .
H13 H 0.1413 -0.0400 0.5021 0.093 Uiso 1 1 calc R . .
C14 C 0.1872(3) 0.05244(14) 0.4937(2) 0.0805(8) Uani 1 1 d . . .
H14 H 0.1515 0.0557 0.4176 0.097 Uiso 1 1 calc R . .
C15 C 0.2460(2) 0.10525(11) 0.5558(2) 0.0651(6) Uani 1 1 d . . .
H15 H 0.2492 0.1438 0.5205 0.078 Uiso 1 1 calc R . .
C16 C 0.5015(2) 0.32612(9) 0.71532(17) 0.0467(5) Uani 1 1 d . . .
C17 C 0.4036(2) 0.36436(10) 0.6447(2) 0.0679(7) Uani 1 1 d . . .
H17 H 0.3136 0.3515 0.6230 0.082 Uiso 1 1 calc R . .
C18 C 0.4360(3) 0.42112(11) 0.6055(2) 0.0821(8) Uani 1 1 d . . .
H18 H 0.3678 0.4463 0.5586 0.098 Uiso 1 1 calc R . .
C19 C 0.5667(3) 0.44057(11) 0.6348(2) 0.0712(7) Uani 1 1 d . . .
H19 H 0.5885 0.4789 0.6081 0.085 Uiso 1 1 calc R . .
C20 C 0.6650(3) 0.40361(11) 0.7034(2) 0.0683(7) Uani 1 1 d . . .
H20 H 0.7549 0.4166 0.7236 0.082 Uiso 1 1 calc R . .
C21 C 0.6330(2) 0.34676(10) 0.7435(2) 0.0587(6) Uani 1 1 d . . .
H21 H 0.7018 0.3220 0.7906 0.070 Uiso 1 1 calc R . .
C22 C 0.0076(2) 0.17691(14) 0.6520(2) 0.0859(8) Uani 1 1 d . . .
H22A H 0.0238 0.2161 0.6196 0.129 Uiso 1 1 calc R . .
H22B H -0.0848 0.1757 0.6496 0.129 Uiso 1 1 calc R . .
H22C H 0.0247 0.1411 0.6119 0.129 Uiso 1 1 calc R . .
C23 C 0.0831(3) 0.09778(12) 0.8566(3) 0.0905(9) Uani 1 1 d . . .
H23A H 0.0807 0.0626 0.8082 0.136 Uiso 1 1 calc R . .
H23B H -0.0032 0.1017 0.8665 0.136 Uiso 1 1 calc R . .
H23C H 0.1518 0.0902 0.9264 0.136 Uiso 1 1 calc R . .
C24 C 0.0961(2) 0.24317(11) 0.8764(2) 0.0604(6) Uani 1 1 d . . .
C25 C 0.1224(4) 0.30530(13) 0.8259(3) 0.1286(14) Uani 1 1 d . . .
H25A H 0.0593 0.3092 0.7526 0.193 Uiso 1 1 calc R . .
H25B H 0.2129 0.3051 0.8238 0.193 Uiso 1 1 calc R . .
H25C H 0.1115 0.3409 0.8693 0.193 Uiso 1 1 calc R . .
C26 C -0.0485(3) 0.24343(17) 0.8788(3) 0.1170(12) Uani 1 1 d . . .
H26A H -0.0642 0.2049 0.9133 0.175 Uiso 1 1 calc R . .
H26B H -0.1112 0.2456 0.8051 0.175 Uiso 1 1 calc R . .
H26C H -0.0610 0.2800 0.9195 0.175 Uiso 1 1 calc R . .
C27 C 0.1904(3) 0.23880(16) 0.9945(3) 0.1086(11) Uani 1 1 d . . .
H27A H 0.1750 0.2747 1.0353 0.163 Uiso 1 1 calc R . .
H27B H 0.2825 0.2393 0.9963 0.163 Uiso 1 1 calc R . .
H27C H 0.1733 0.1997 1.0267 0.163 Uiso 1 1 calc R . .

loop_
_atom_site_aniso_label
_atom_site_aniso_U_11
_atom_site_aniso_U_22
_atom_site_aniso_U_33
_atom_site_aniso_U_23
_atom_site_aniso_U_13
_atom_site_aniso_U_12
Si1 0.0380(3) 0.0505(4) 0.0597(4) 0.0059(3) 0.0163(3) -0.0025(3)
O1 0.0735(11) 0.0617(10) 0.0592(11) -0.0097(8) 0.0108(9) -0.0068(8)
O2 0.0770(10) 0.0431(9) 0.0503(9) 0.0086(7) 0.0197(8) 0.0014(7)
O3 0.0762(11) 0.0693(11) 0.0889(13) 0.0226(10) 0.0308(10) 0.0394(9)
O4 0.0783(11) 0.0652(10) 0.0751(12) 0.0091(8) 0.0426(10) 0.0248(8)
O5 0.0377(7) 0.0442(8) 0.0476(8) -0.0023(6) 0.0145(6) -0.0001(6)
C1 0.0385(11) 0.0348(10) 0.0535(13) 0.0025(9) 0.0123(9) 0.0030(8)
C2 0.0377(10) 0.0366(10) 0.0467(12) 0.0028(9) 0.0148(9) 0.0021(8)
C3 0.0434(11) 0.0398(11) 0.0494(13) 0.0057(9) 0.0159(10) 0.0018(9)
C4 0.0403(11) 0.0382(11) 0.0514(13) 0.0024(9) 0.0158(10) 0.0019(9)
C5 0.0414(11) 0.0409(12) 0.0664(15) 0.0064(10) 0.0148(11) -0.0008(9)
C6 0.0408(11) 0.0417(12) 0.0533(14) 0.0022(11) 0.0073(10) 0.0084(9)
C7 0.110(2) 0.0668(16) 0.0575(16) 0.0173(13) 0.0315(15) 0.0098(14)
C8 0.0455(12) 0.0467(13) 0.0683(16) 0.0058(11) 0.0228(12) 0.0064(10)
C9 0.124(3) 0.095(2) 0.108(2) -0.0048(18) 0.070(2) 0.0383(19)
C10 0.0455(12) 0.0420(12) 0.0516(13) -0.0021(10) 0.0167(10) -0.0014(9)
C11 0.0738(15) 0.0418(13) 0.0617(15) -0.0014(11) 0.0156(13) -0.0028(11)
C12 0.0951(19) 0.0426(14) 0.085(2) -0.0074(13) 0.0248(16) -0.0113(13)
C13 0.0898(19) 0.0597(17) 0.087(2) -0.0271(15) 0.0334(17) -0.0203(14)
C14 0.102(2) 0.0825(19) 0.0567(16) -0.0199(14) 0.0263(15) -0.0229(16)
C15 0.0814(17) 0.0578(14) 0.0555(15) -0.0070(12) 0.0222(13) -0.0146(12)
C16 0.0510(12) 0.0362(11) 0.0550(13) -0.0028(9) 0.0205(11) -0.0002(9)
C17 0.0611(15) 0.0426(13) 0.0933(19) 0.0137(12) 0.0170(14) -0.0001(11)
C18 0.093(2) 0.0492(15) 0.095(2) 0.0185(14) 0.0207(17) 0.0035(14)
C19 0.107(2) 0.0386(13) 0.0784(19) -0.0005(12) 0.0452(17) -0.0127(14)
C20 0.0753(17) 0.0526(15) 0.087(2) -0.0098(13) 0.0408(16) -0.0190(13)
C21 0.0535(13) 0.0470(13) 0.0772(17) 0.0001(11) 0.0242(13) -0.0060(10)
C22 0.0519(15) 0.116(2) 0.078(2) -0.0040(16) 0.0068(14) 0.0025(14)
C23 0.090(2) 0.0706(17) 0.128(3) 0.0163(16) 0.0596(19) -0.0146(14)
C24 0.0465(13) 0.0648(15) 0.0745(17) 0.0010(12) 0.0262(12) 0.0073(11)
C25 0.190(4) 0.0537(17) 0.188(4) 0.004(2) 0.124(3) 0.024(2)
C26 0.0646(19) 0.153(3) 0.148(3) -0.032(2) 0.054(2) 0.0181(19)
C27 0.094(2) 0.131(3) 0.093(2) -0.044(2) 0.0222(19) 0.0134(19)

loop_
_atom_type_symbol
_atom_type_description
_atom_type_scat_dispersion_real
_atom_type_scat_dispersion_imag
_atom_type_scat_source
C C 0.0033 0.0016 'International Tables Vol C Tables 4.2.6.8 and 6.1.1.4'
H H 0.0000 0.0000 'International Tables Vol C Tables 4.2.6.8 and 6.1.1.4'
O O 0.0106 0.0060 'International Tables Vol C Tables 4.2.6.8 and 6.1.1.4'
Si Si 0.0817 0.0704 'International Tables Vol C Tables 4.2.6.8 and 6.1.1.4'

loop_
_geom_angle_atom_site_label_1
_geom_angle_atom_site_label_2
_geom_angle_atom_site_label_3
_geom_angle
_geom_angle_site_symmetry_1
_geom_angle_site_symmetry_3
_geom_angle_publ_flag
O5 Si1 C23 109.89(10) . . ?
O5 Si1 C22 113.43(10) . . ?
C23 Si1 C22 107.92(14) . . ?
O5 Si1 C24 104.76(8) . . ?
C23 Si1 C24 109.97(12) . . ?
C22 Si1 C24 110.84(12) . . ?
C6 O2 C7 115.66(17) . . ?
C8 O4 C9 116.87(19) . . ?
C2 O5 Si1 134.57(12) . . ?
C8 C1 C6 110.37(16) . . ?
C8 C1 C5 108.42(15) . . ?
C6 C1 C5 109.53(16) . . ?
C8 C1 C2 112.99(16) . . ?
C6 C1 C2 110.69(15) . . ?
C5 C1 C2 104.62(14) . . ?
O5 C2 C10 110.30(14) . . ?
O5 C2 C3 107.34(14) . . ?
C10 C2 C3 115.49(17) . . ?
O5 C2 C1 104.46(14) . . ?
C10 C2 C1 115.64(15) . . ?
C3 C2 C1 102.66(14) . . ?
C4 C3 C2 104.40(15) . . ?
C4 C3 H3A 110.9 . . ?
C2 C3 H3A 110.9 . . ?
C4 C3 H3B 110.9 . . ?
C2 C3 H3B 110.9 . . ?
H3A C3 H3B 108.9 . . ?
C16 C4 C3 115.44(16) . . ?
C16 C4 C5 115.34(15) . . ?
C3 C4 C5 101.25(15) . . ?
C16 C4 H4 108.1 . . ?
C3 C4 H4 108.1 . . ?
C5 C4 H4 108.1 . . ?
C4 C5 C1 105.67(14) . . ?
C4 C5 H5A 110.6 . . ?
C1 C5 H5A 110.6 . . ?
C4 C5 H5B 110.6 . . ?
C1 C5 H5B 110.6 . . ?
H5A C5 H5B 108.7 . . ?
O1 C6 O2 123.0(2) . . ?
O1 C6 C1 123.77(19) . . ?
O2 C6 C1 113.21(18) . . ?
O2 C7 H7A 109.5 . . ?
O2 C7 H7B 109.5 . . ?
H7A C7 H7B 109.5 . . ?
O2 C7 H7C 109.5 . . ?
H7A C7 H7C 109.5 . . ?
H7B C7 H7C 109.5 . . ?
O3 C8 O4 123.7(2) . . ?
O3 C8 C1 125.6(2) . . ?
O4 C8 C1 110.59(18) . . ?
O4 C9 H9A 109.5 . . ?
O4 C9 H9B 109.5 . . ?
H9A C9 H9B 109.5 . . ?
O4 C9 H9C 109.5 . . ?
H9A C9 H9C 109.5 . . ?
H9B C9 H9C 109.5 . . ?
C11 C10 C15 117.04(19) . . ?
C11 C10 C2 120.31(19) . . ?
C15 C10 C2 122.56(18) . . ?
C12 C11 C10 121.4(2) . . ?
C12 C11 H11 119.3 . . ?
C10 C11 H11 119.3 . . ?
C13 C12 C11 120.5(2) . . ?
C13 C12 H12 119.8 . . ?
C11 C12 H12 119.8 . . ?
C14 C13 C12 119.3(2) . . ?
C14 C13 H13 120.3 . . ?
C12 C13 H13 120.3 . . ?
C13 C14 C15 120.1(3) . . ?
C13 C14 H14 119.9 . . ?
C15 C14 H14 119.9 . . ?
C14 C15 C10 121.7(2) . . ?
C14 C15 H15 119.2 . . ?
C10 C15 H15 119.2 . . ?
C21 C16 C17 116.98(19) . . ?
C21 C16 C4 122.36(18) . . ?
C17 C16 C4 120.66(18) . . ?
C18 C17 C16 121.4(2) . . ?
C18 C17 H17 119.3 . . ?
C16 C17 H17 119.3 . . ?
C19 C18 C17 120.5(2) . . ?
C19 C18 H18 119.8 . . ?
C17 C18 H18 119.8 . . ?
C20 C19 C18 119.3(2) . . ?
C20 C19 H19 120.4 . . ?
C18 C19 H19 120.4 . . ?
C19 C20 C21 120.5(2) . . ?
C19 C20 H20 119.8 . . ?
C21 C20 H20 119.8 . . ?
C16 C21 C20 121.3(2) . . ?
C16 C21 H21 119.3 . . ?
C20 C21 H21 119.3 . . ?
Si1 C22 H22A 109.5 . . ?
Si1 C22 H22B 109.5 . . ?
H22A C22 H22B 109.5 . . ?
Si1 C22 H22C 109.5 . . ?
H22A C22 H22C 109.5 . . ?
H22B C22 H22C 109.5 . . ?
Si1 C23 H23A 109.5 . . ?
Si1 C23 H23B 109.5 . . ?
H23A C23 H23B 109.5 . . ?
Si1 C23 H23C 109.5 . . ?
H23A C23 H23C 109.5 . . ?
H23B C23 H23C 109.5 . . ?
C27 C24 C25 109.5(3) . . ?
C27 C24 C26 107.2(2) . . ?
C25 C24 C26 109.3(2) . . ?
C27 C24 Si1 110.06(17) . . ?
C25 C24 Si1 110.77(18) . . ?
C26 C24 Si1 109.95(18) . . ?
C24 C25 H25A 109.5 . . ?
C24 C25 H25B 109.5 . . ?
H25A C25 H25B 109.5 . . ?
C24 C25 H25C 109.5 . . ?
H25A C25 H25C 109.5 . . ?
H25B C25 H25C 109.5 . . ?
C24 C26 H26A 109.5 . . ?
C24 C26 H26B 109.5 . . ?
H26A C26 H26B 109.5 . . ?
C24 C26 H26C 109.5 . . ?
H26A C26 H26C 109.5 . . ?
H26B C26 H26C 109.5 . . ?
C24 C27 H27A 109.5 . . ?
C24 C27 H27B 109.5 . . ?
H27A C27 H27B 109.5 . . ?
C24 C27 H27C 109.5 . . ?
H27A C27 H27C 109.5 . . ?
H27B C27 H27C 109.5 . . ?

loop_
_geom_bond_atom_site_label_1
_geom_bond_atom_site_label_2
_geom_bond_distance
_geom_bond_site_symmetry_2
_geom_bond_publ_flag
Si1 O5 1.6464(13) . ?
Si1 C23 1.847(2) . ?
Si1 C22 1.852(3) . ?
Si1 C24 1.869(2) . ?
O1 C6 1.197(2) . ?
O2 C6 1.323(2) . ?
O2 C7 1.437(3) . ?
O3 C8 1.197(2) . ?
O4 C8 1.327(3) . ?
O4 C9 1.436(3) . ?
O5 C2 1.431(2) . ?
C1 C8 1.519(3) . ?
C1 C6 1.524(3) . ?
C1 C5 1.546(3) . ?
C1 C2 1.606(3) . ?
C2 C10 1.520(3) . ?
C2 C3 1.527(2) . ?
C3 C4 1.519(3) . ?
C3 H3A 0.9700 . ?
C3 H3B 0.9700 . ?
C4 C16 1.515(3) . ?
C4 C5 1.520(2) . ?
C4 H4 0.9800 . ?
C5 H5A 0.9700 . ?
C5 H5B 0.9700 . ?
C7 H7A 0.9600 . ?
C7 H7B 0.9600 . ?
C7 H7C 0.9600 . ?
C9 H9A 0.9600 . ?
C9 H9B 0.9600 . ?
C9 H9C 0.9600 . ?
C10 C11 1.380(3) . ?
C10 C15 1.381(3) . ?
C11 C12 1.377(3) . ?
C11 H11 0.9300 . ?
C12 C13 1.369(4) . ?
C12 H12 0.9300 . ?
C13 C14 1.363(3) . ?
C13 H13 0.9300 . ?
C14 C15 1.381(3) . ?
C14 H14 0.9300 . ?
C15 H15 0.9300 . ?
C16 C21 1.373(3) . ?
C16 C17 1.377(3) . ?
C17 C18 1.375(3) . ?
C17 H17 0.9300 . ?
C18 C19 1.357(3) . ?
C18 H18 0.9300 . ?
C19 C20 1.353(3) . ?
C19 H19 0.9300 . ?
C20 C21 1.381(3) . ?
C20 H20 0.9300 . ?
C21 H21 0.9300 . ?
C22 H22A 0.9600 . ?
C22 H22B 0.9600 . ?
C22 H22C 0.9600 . ?
C23 H23A 0.9600 . ?
C23 H23B 0.9600 . ?
C23 H23C 0.9600 . ?
C24 C27 1.518(4) . ?
C24 C25 1.518(3) . ?
C24 C26 1.529(3) . ?
C25 H25A 0.9600 . ?
C25 H25B 0.9600 . ?
C25 H25C 0.9600 . ?
C26 H26A 0.9600 . ?
C26 H26B 0.9600 . ?
C26 H26C 0.9600 . ?
C27 H27A 0.9600 . ?
C27 H27B 0.9600 . ?
C27 H27C 0.9600 . ?

loop_
_geom_torsion_atom_site_label_1
_geom_torsion_atom_site_label_2
_geom_torsion_atom_site_label_3
_geom_torsion_atom_site_label_4
_geom_torsion
_geom_torsion_site_symmetry_1
_geom_torsion_site_symmetry_2
_geom_torsion_site_symmetry_3
_geom_torsion_site_symmetry_4
_geom_torsion_publ_flag
C23 Si1 O5 C2 99.12(19) . . . . ?
C22 Si1 O5 C2 -21.76(19) . . . . ?
C24 Si1 O5 C2 -142.77(16) . . . . ?
Si1 O5 C2 C10 -38.7(2) . . . . ?
Si1 O5 C2 C3 87.85(18) . . . . ?
Si1 O5 C2 C1 -163.63(12) . . . . ?
C8 C1 C2 O5 141.50(16) . . . . ?
C6 C1 C2 O5 17.13(18) . . . . ?
C5 C1 C2 O5 -100.77(16) . . . . ?
C8 C1 C2 C10 20.1(2) . . . . ?
C6 C1 C2 C10 -104.28(18) . . . . ?
C5 C1 C2 C10 137.82(17) . . . . ?
C8 C1 C2 C3 -106.58(17) . . . . ?
C6 C1 C2 C3 129.06(16) . . . . ?
C5 C1 C2 C3 11.16(18) . . . . ?
O5 C2 C3 C4 74.01(17) . . . . ?
C10 C2 C3 C4 -162.52(15) . . . . ?
C1 C2 C3 C4 -35.76(18) . . . . ?
C2 C3 C4 C16 172.36(15) . . . . ?
C2 C3 C4 C5 47.06(18) . . . . ?
C16 C4 C5 C1 -164.52(17) . . . . ?
C3 C4 C5 C1 -39.15(19) . . . . ?
C8 C1 C5 C4 138.04(18) . . . . ?
C6 C1 C5 C4 -101.47(18) . . . . ?
C2 C1 C5 C4 17.2(2) . . . . ?
C7 O2 C6 O1 2.5(3) . . . . ?
C7 O2 C6 C1 -177.85(17) . . . . ?
C8 C1 C6 O1 122.5(2) . . . . ?
C5 C1 C6 O1 3.2(3) . . . . ?
C2 C1 C6 O1 -111.6(2) . . . . ?
C8 C1 C6 O2 -57.1(2) . . . . ?
C5 C1 C6 O2 -176.38(15) . . . . ?
C2 C1 C6 O2 68.77(19) . . . . ?
C9 O4 C8 O3 5.3(3) . . . . ?
C9 O4 C8 C1 -177.5(2) . . . . ?
C6 C1 C8 O3 -5.9(3) . . . . ?
C5 C1 C8 O3 114.1(2) . . . . ?
C2 C1 C8 O3 -130.5(2) . . . . ?
C6 C1 C8 O4 176.95(17) . . . . ?
C5 C1 C8 O4 -63.1(2) . . . . ?
C2 C1 C8 O4 52.4(2) . . . . ?
O5 C2 C10 C11 -59.3(2) . . . . ?
C3 C2 C10 C11 178.76(18) . . . . ?
C1 C2 C10 C11 58.9(2) . . . . ?
O5 C2 C10 C15 117.3(2) . . . . ?
C3 C2 C10 C15 -4.6(3) . . . . ?
C1 C2 C10 C15 -124.5(2) . . . . ?
C15 C10 C11 C12 0.1(3) . . . . ?
C2 C10 C11 C12 177.0(2) . . . . ?
C10 C11 C12 C13 -0.5(4) . . . . ?
C11 C12 C13 C14 0.7(4) . . . . ?
C12 C13 C14 C15 -0.5(4) . . . . ?
C13 C14 C15 C10 0.1(4) . . . . ?
C11 C10 C15 C14 0.1(3) . . . . ?
C2 C10 C15 C14 -176.6(2) . . . . ?
C3 C4 C16 C21 -134.4(2) . . . . ?
C5 C4 C16 C21 -16.7(3) . . . . ?
C3 C4 C16 C17 46.6(3) . . . . ?
C5 C4 C16 C17 164.2(2) . . . . ?
C21 C16 C17 C18 -0.9(4) . . . . ?
C4 C16 C17 C18 178.2(2) . . . . ?
C16 C17 C18 C19 0.8(4) . . . . ?
C17 C18 C19 C20 -0.2(4) . . . . ?
C18 C19 C20 C21 -0.2(4) . . . . ?
C17 C16 C21 C20 0.5(3) . . . . ?
C4 C16 C21 C20 -178.6(2) . . . . ?
C19 C20 C21 C16 0.0(3) . . . . ?
O5 Si1 C24 C27 -57.2(2) . . . . ?
C23 Si1 C24 C27 60.8(2) . . . . ?
C22 Si1 C24 C27 -179.93(19) . . . . ?
O5 Si1 C24 C25 64.0(2) . . . . ?
C23 Si1 C24 C25 -178.0(2) . . . . ?
C22 Si1 C24 C25 -58.7(2) . . . . ?
O5 Si1 C24 C26 -175.07(19) . . . . ?
C23 Si1 C24 C26 -57.0(2) . . . . ?
C22 Si1 C24 C26 62.2(2) . . . . ?
